data_2224417
loop_
_publ_author_name
'Wang, Hong-Mei'
'Xu, Jing'
'Zeng, Xiao-Hua'
'Tian, Jia-Hua'

_publ_section_title
;Ethyl
 2-(3,3-dibutylthioureido)-4,5,6,7-tetrahydrobenzo[<i>b</i>]thiophene-3-carboxylate
;
_journal_coeditor_code RZ2377
_journal_issue 12
_journal_name_full 'Acta Crystallographica Section E'
_journal_page_first o3094
_journal_page_last o3095
_journal_paper_doi 10.1107/S1600536809047230
_journal_volume 65
_journal_year 2009
_chemical_formula_iupac 'C20 H32 N2 O2 S2'
_chemical_formula_moiety 'C20 H32 N2 O2 S2'
_chemical_formula_sum 'C20 H32 N2 O2 S2'
_chemical_formula_weight 396.60
_chemical_name_systematic
;
Ethyl 2-(3,3-dibutylthioureido)-4,5,6,7-tetrahydrobenzo[<i>b</i>]thiophene-
3-carboxylate
;
_space_group_IT_number 14
_symmetry_cell_setting monoclinic
_symmetry_space_group_name_Hall '-P 2ybc'
_symmetry_space_group_name_H-M 'P 1 21/c 1'
_atom_sites_solution_hydrogens geom
_atom_sites_solution_primary direct
_atom_sites_solution_secondary difmap
_audit_creation_method SHELXL-97
_cell_angle_alpha 90.00
_cell_angle_beta 107.711(12)
_cell_angle_gamma 90.00
_cell_formula_units_Z 4
_cell_length_a 10.9311(11)
_cell_length_b 21.715(3)
_cell_length_c 9.6841(3)
_cell_measurement_reflns_used 9055
_cell_measurement_temperature 292(2)
_cell_measurement_theta_max 27.60
_cell_measurement_theta_min 2.17
_cell_volume 2189.8(4)
_computing_cell_refinement 'SAINT (Bruker, 2001)'
_computing_data_collection 'SMART (Bruker, 2001)'
_computing_data_reduction 'SAINT (Bruker, 2001)'
_computing_molecular_graphics 'PLATON (Spek, 2009)'
_computing_publication_material 'SHELXTL97 (Sheldrick, 2008)'
_computing_structure_refinement 'SHELXL97 (Sheldrick, 2008)'
_computing_structure_solution 'SHELXS97 (Sheldrick, 2008)'
_diffrn_ambient_temperature 292(2)
_diffrn_measured_fraction_theta_full 0.989
_diffrn_measured_fraction_theta_max 0.989
_diffrn_measurement_device_type 'Bruker SMART CCD area-detector'
_diffrn_measurement_method '\f and \w'
_diffrn_radiation_monochromator graphite
_diffrn_radiation_source 'fine-focus sealed tube'
_diffrn_radiation_type MoK\a
_diffrn_radiation_wavelength 0.71073
_diffrn_reflns_av_R_equivalents 0.0273
_diffrn_reflns_av_sigmaI/netI 0.0246
_diffrn_reflns_limit_h_max 13
_diffrn_reflns_limit_h_min -13
_diffrn_reflns_limit_k_max 26
_diffrn_reflns_limit_k_min -21
_diffrn_reflns_limit_l_max 11
_diffrn_reflns_limit_l_min -11
_diffrn_reflns_number 12194
_diffrn_reflns_theta_full 25.5
_diffrn_reflns_theta_max 25.5
_diffrn_reflns_theta_min 2.1
_diffrn_standards_decay_% 0
_diffrn_standards_interval_count 0
_diffrn_standards_number 0
_exptl_absorpt_coefficient_mu 0.259
_exptl_absorpt_correction_T_max 0.9381
_exptl_absorpt_correction_T_min 0.9025
_exptl_absorpt_correction_type multi-scan
_exptl_absorpt_process_details '(SADABS; Sheldrick, 1996)'
_exptl_crystal_colour colourless
_exptl_crystal_density_diffrn 1.203
_exptl_crystal_density_method 'not measured'
_exptl_crystal_description block
_exptl_crystal_F_000 856
_exptl_crystal_size_max 0.36
_exptl_crystal_size_mid 0.30
_exptl_crystal_size_min 0.25
_refine_diff_density_max 0.30
_refine_diff_density_min -0.23
_refine_ls_extinction_method none
_refine_ls_goodness_of_fit_ref 1.21
_refine_ls_hydrogen_treatment mixed
_refine_ls_matrix_type full
_refine_ls_number_parameters 280
_refine_ls_number_reflns 4036
_refine_ls_number_restraints 13
_refine_ls_restrained_S_all 1.24
_refine_ls_R_factor_all 0.082
_refine_ls_R_factor_gt 0.073
_refine_ls_shift/su_max 0.000
_refine_ls_shift/su_mean 0.000
_refine_ls_structure_factor_coef Fsqd
_refine_ls_weighting_details 'calc w=1/[\s^2^(Fo^2^)+(0.0275P)^2^+2.0031P] where P=(Fo^2^+2Fc^2^)/3'
_refine_ls_weighting_scheme calc
_refine_ls_wR_factor_gt 0.149
_refine_ls_wR_factor_ref 0.153
_reflns_number_gt 3460
_reflns_number_total 4036
_reflns_threshold_expression I>2\s(I)
_cod_data_source_file rz2377.cif
_cod_data_source_block I
_cod_depositor_comments
;
The following automatic conversions were performed:
'_symmetry_cell_setting' value 'Monoclinic' changed to 'monoclinic'
according to '/home/saulius/struct/CIF-dictionaries/cif_core.dic'
dictionary named 'cif_core.dic' version 2.4.1 from 2010-06-29.

Automatic conversion script
Id: cif_fix_enum 1527 2010-12-29 10:47:43Z saulius 

The following automatic conversions were performed:

'_symmetry_cell_setting' value 'Monoclinic' changed to 'monoclinic'
according to /home/saulius/struct/CIF-dictionaries/cif_core.dic
dictionary named 'cif_core.dic' version 2.4.1 from 2010-06-29.

Automatic conversion script
Id: cif_fix_values 1715 2011-07-08 13:25:40Z adriana 
;
_cod_original_sg_symbol_H-M 'P 21/c'
_cod_database_code 2224417

loop_
_symmetry_equiv_pos_as_xyz
'x, y, z'
'-x, y+1/2, -z+1/2'
'-x, -y, -z'
'x, -y-1/2, z-1/2'

loop_
_atom_site_type_symbol
_atom_site_label
_atom_site_fract_x
_atom_site_fract_y
_atom_site_fract_z
_atom_site_U_iso_or_equiv
_atom_site_adp_type
_atom_site_calc_flag
_atom_site_refinement_flags
_atom_site_occupancy
_atom_site_disorder_assembly
_atom_site_disorder_group
C C1 1.0984(4) -0.00230(16) 0.7833(4) 0.0631(9) Uani d . 1 B .
C C2 1.1175(5) -0.0488(2) 0.9023(5) 0.0856(12) Uani d D 1 . .
H H2A 1.0446 -0.0765 0.8804 0.103 Uiso calc PR 0.71 A 1
H H2B 1.1237 -0.0280 0.9928 0.103 Uiso calc PR 0.71 A 1
H H2C 1.0714 -0.0361 0.9687 0.103 Uiso d PR 0.29 A 2
H H2D 1.0832 -0.0882 0.8616 0.103 Uiso d PR 0.29 A 2
C C3 1.2396(7) -0.0852(4) 0.9174(11) 0.097(2) Uani d PD 0.71 B 1
H H3A 1.2660 -0.1048 1.0119 0.117 Uiso calc PR 0.71 B 1
H H3B 1.2207 -0.1175 0.8448 0.117 Uiso calc PR 0.71 B 1
C C4 1.3461(8) -0.0488(4) 0.9018(8) 0.093(2) Uani d PD 0.71 B 1
H H4A 1.4202 -0.0754 0.9147 0.112 Uiso calc PR 0.71 B 1
H H4B 1.3686 -0.0177 0.9771 0.112 Uiso calc PR 0.71 B 1
C C4' 1.315(2) -0.0763(7) 0.8441(17) 0.077(5) Uani d PD 0.29 B 2
H H4'1 1.4018 -0.0918 0.8832 0.092 Uiso calc PR 0.29 B 2
H H4'2 1.2627 -0.1081 0.7835 0.092 Uiso calc PR 0.29 B 2
C C3' 1.2569(14) -0.0586(11) 0.9758(17) 0.113(9) Uani d PD 0.29 B 2
H H3'1 1.2705 -0.0918 1.0458 0.135 Uiso calc PR 0.29 B 2
H H3'2 1.2968 -0.0215 1.0251 0.135 Uiso calc PR 0.29 B 2
C C5 1.3142(4) -0.01737(18) 0.7532(4) 0.0751(10) Uani d D 1 . .
H H5A 1.3787 0.0136 0.7554 0.090 Uiso calc PR 0.71 B 1
H H5B 1.3163 -0.0476 0.6803 0.090 Uiso calc PR 0.71 B 1
H H5C 1.3789 0.0116 0.8067 0.090 Uiso d PR 0.29 B 2
H H5D 1.3339 -0.0286 0.6653 0.090 Uiso d PR 0.29 B 2
C C6 1.1838(3) 0.01239(15) 0.7127(3) 0.0577(8) Uani d . 1 B .
C C7 1.1347(3) 0.05951(15) 0.6064(3) 0.0551(8) Uani d . 1 . .
C C8 1.0133(3) 0.07897(14) 0.6033(3) 0.0542(7) Uani d . 1 B .
C C9 1.1975(3) 0.08581(17) 0.5067(4) 0.0634(9) Uani d . 1 B .
C C10 1.3820(4) 0.0835(2) 0.4231(5) 0.0951(14) Uani d . 1 B .
H H10A 1.3581 0.1259 0.3967 0.114 Uiso calc R 1 . .
H H10B 1.4735 0.0824 0.4730 0.114 Uiso calc R 1 . .
C C11 1.3540(5) 0.0462(2) 0.2931(5) 0.1069(16) Uani d . 1 . .
H H11A 1.3741 0.0040 0.3193 0.160 Uiso calc R 1 . .
H H11B 1.4048 0.0602 0.2340 0.160 Uiso calc R 1 . .
H H11C 1.2646 0.0498 0.2398 0.160 Uiso calc R 1 . .
C C12 0.8369(3) 0.15459(17) 0.5066(4) 0.0659(9) Uani d . 1 B .
C C13 0.6951(5) 0.2433(2) 0.4072(6) 0.1029(15) Uani d D 1 B .
H H13A 0.6756 0.2414 0.4983 0.123 Uiso calc R 1 . .
H H13B 0.7147 0.2858 0.3911 0.123 Uiso calc R 1 . .
C C14 0.5827(5) 0.2238(3) 0.2904(6) 0.1242(19) Uani d D 1 . .
H H14A 0.5686 0.1800 0.2980 0.149 Uiso calc PR 0.83 C 1
H H14B 0.5957 0.2317 0.1973 0.149 Uiso calc PR 0.83 C 1
H H14C 0.5373 0.1905 0.3203 0.149 Uiso d PR 0.17 C 2
H H14D 0.6066 0.2106 0.2064 0.149 Uiso d PR 0.17 C 2
C C15 0.4615(9) 0.2616(5) 0.3037(12) 0.181(5) Uani d PD 0.83 D 1
H H15A 0.3847 0.2396 0.2496 0.217 Uiso calc PR 0.83 D 1
H H15B 0.4641 0.2612 0.4047 0.217 Uiso calc PR 0.83 D 1
C C16 0.4496(12) 0.3174(5) 0.2607(16) 0.232(7) Uani d PD 0.83 D 1
H H16A 0.5305 0.3381 0.2977 0.348 Uiso calc PR 0.83 D 1
H H16B 0.3864 0.3376 0.2953 0.348 Uiso calc PR 0.83 D 1
H H16C 0.4228 0.3184 0.1567 0.348 Uiso calc PR 0.83 D 1
C C15' 0.4923(18) 0.2749(12) 0.213(3) 0.090(8) Uani d PD 0.17 D 2
H H15C 0.5365 0.3140 0.2372 0.108 Uiso calc PR 0.17 D 2
H H15D 0.4727 0.2690 0.1094 0.108 Uiso calc PR 0.17 D 2
C C16' 0.372(2) 0.2782(14) 0.248(5) 0.125(13) Uani d PD 0.17 D 2
H H16D 0.3180 0.3090 0.1892 0.188 Uiso calc PR 0.17 D 2
H H16E 0.3897 0.2888 0.3487 0.188 Uiso calc PR 0.17 D 2
H H16F 0.3298 0.2390 0.2303 0.188 Uiso calc PR 0.17 D 2
C C17 0.9008(4) 0.23002(19) 0.3483(5) 0.0814(11) Uani d . 1 B .
H H17A 0.8536 0.2535 0.2637 0.098 Uiso calc R 1 . .
H H17B 0.9449 0.1968 0.3162 0.098 Uiso calc R 1 . .
C C18 0.9998(4) 0.2719(2) 0.4523(5) 0.0897(13) Uani d . 1 . .
H H18A 0.9553 0.3058 0.4813 0.108 Uiso calc R 1 . .
H H18B 1.0437 0.2487 0.5388 0.108 Uiso calc R 1 . .
C C19 1.0961(5) 0.2970(2) 0.3882(5) 0.1017(15) Uani d . 1 . .
H H19A 1.0523 0.3158 0.2955 0.122 Uiso calc R 1 . .
H H19B 1.1485 0.2635 0.3709 0.122 Uiso calc R 1 . .
C C20 1.1828(5) 0.3447(2) 0.4862(6) 0.126(2) Uani d . 1 . .
H H20A 1.1321 0.3792 0.4981 0.190 Uiso calc R 1 . .
H H20B 1.2465 0.3582 0.4432 0.190 Uiso calc R 1 . .
H H20C 1.2244 0.3266 0.5791 0.190 Uiso calc R 1 . .
N N1 0.9493(3) 0.12572(14) 0.5138(3) 0.0637(7) Uani d D 1 . .
H H1A 0.997(3) 0.1387(16) 0.464(3) 0.076 Uiso d D 1 . .
N N2 0.8108(3) 0.20414(16) 0.4177(4) 0.0801(9) Uani d . 1 . .
O O1 1.3122(2) 0.06116(13) 0.5196(3) 0.0769(7) Uani d . 1 . .
O O2 1.1519(3) 0.12628(13) 0.4189(3) 0.0869(8) Uani d . 1 . .
S S1 0.95706(9) 0.03954(4) 0.72506(10) 0.0662(3) Uani d . 1 . .
S S2 0.74212(10) 0.13005(5) 0.60210(13) 0.0823(3) Uani d . 1 . .

loop_
_atom_site_aniso_label
_atom_site_aniso_U_11
_atom_site_aniso_U_22
_atom_site_aniso_U_33
_atom_site_aniso_U_12
_atom_site_aniso_U_13
_atom_site_aniso_U_23
C1 0.080(2) 0.060(2) 0.0549(19) -0.0045(17) 0.0284(17) -0.0010(16)
C2 0.106(3) 0.085(3) 0.075(3) 0.006(2) 0.041(2) 0.018(2)
C3 0.109(6) 0.097(6) 0.093(6) 0.026(4) 0.040(5) 0.035(5)
C4 0.094(5) 0.099(6) 0.083(6) 0.014(5) 0.021(5) 0.019(4)
C4' 0.083(12) 0.078(11) 0.068(10) 0.020(9) 0.021(9) -0.004(8)
C3' 0.18(2) 0.106(17) 0.053(10) 0.055(16) 0.040(12) 0.009(9)
C5 0.079(2) 0.074(2) 0.077(3) 0.010(2) 0.030(2) 0.006(2)
C6 0.0649(19) 0.0570(19) 0.0541(18) -0.0018(16) 0.0225(15) -0.0035(15)
C7 0.0634(19) 0.0523(17) 0.0542(18) -0.0054(15) 0.0248(15) -0.0023(14)
C8 0.0610(18) 0.0520(18) 0.0511(17) -0.0049(15) 0.0194(15) -0.0051(14)
C9 0.068(2) 0.062(2) 0.067(2) -0.0079(17) 0.0303(18) 0.0015(18)
C10 0.081(3) 0.113(4) 0.108(4) -0.012(3) 0.053(3) 0.013(3)
C11 0.111(4) 0.130(4) 0.102(4) -0.005(3) 0.065(3) 0.004(3)
C12 0.062(2) 0.065(2) 0.068(2) 0.0013(17) 0.0149(17) -0.0078(18)
C13 0.098(3) 0.094(3) 0.116(4) 0.013(3) 0.031(3) 0.008(3)
C14 0.090(4) 0.154(5) 0.118(4) 0.010(4) 0.015(3) 0.014(4)
C15 0.111(7) 0.256(15) 0.161(9) 0.068(8) 0.021(6) 0.083(9)
C16 0.180(11) 0.235(14) 0.296(17) 0.081(11) 0.096(11) 0.137(14)
C15' 0.09(2) 0.087(19) 0.09(2) 0.015(16) 0.029(17) 0.017(16)
C16' 0.10(3) 0.10(2) 0.18(4) -0.02(2) 0.05(3) 0.03(2)
C17 0.084(3) 0.076(3) 0.079(3) 0.008(2) 0.017(2) 0.016(2)
C18 0.092(3) 0.086(3) 0.087(3) -0.001(2) 0.020(2) 0.009(2)
C19 0.109(4) 0.089(3) 0.104(4) -0.005(3) 0.027(3) 0.015(3)
C20 0.119(4) 0.102(4) 0.137(5) -0.025(3) 0.007(4) 0.003(4)
N1 0.0641(17) 0.0633(18) 0.0680(19) 0.0034(14) 0.0262(14) 0.0037(15)
N2 0.073(2) 0.076(2) 0.090(2) 0.0137(17) 0.0216(18) 0.0066(19)
O1 0.0683(15) 0.0907(19) 0.0836(18) -0.0001(14) 0.0410(14) 0.0126(14)
O2 0.094(2) 0.0862(19) 0.095(2) 0.0115(16) 0.0501(17) 0.0313(16)
S1 0.0714(6) 0.0700(6) 0.0664(6) -0.0047(4) 0.0345(4) 0.0008(4)
S2 0.0682(6) 0.0924(8) 0.0923(8) -0.0011(5) 0.0333(5) -0.0054(6)

loop_
_atom_type_symbol
_atom_type_description
_atom_type_scat_dispersion_real
_atom_type_scat_dispersion_imag
_atom_type_scat_source
C C 0.0033 0.0016 'International Tables Vol C Tables 4.2.6.8 and 6.1.1.4'
H H 0.0000 0.0000 'International Tables Vol C Tables 4.2.6.8 and 6.1.1.4'
N N 0.0061 0.0033 'International Tables Vol C Tables 4.2.6.8 and 6.1.1.4'
O O 0.0106 0.0060 'International Tables Vol C Tables 4.2.6.8 and 6.1.1.4'
S S 0.1246 0.1234 'International Tables Vol C Tables 4.2.6.8 and 6.1.1.4'

loop_
_geom_angle_atom_site_label_1
_geom_angle_atom_site_label_2
_geom_angle_atom_site_label_3
_geom_angle_site_symmetry_1
_geom_angle_site_symmetry_3
_geom_angle
_geom_angle_publ_flag
C6 C1 C2 . . 126.3(4) ?
C6 C1 S1 . . 113.3(3) ?
C2 C1 S1 . . 120.4(3) ?
C3' C2 C1 . . 110.3(8) ?
C1 C2 C3 . . 109.7(4) ?
C3' C2 H2A . . 132.0 ?
C1 C2 H2A . . 109.7 ?
C3 C2 H2A . . 109.7 ?
C3' C2 H2B . . 81.6 ?
C1 C2 H2B . . 109.7 ?
C3 C2 H2B . . 109.7 ?
H2A C2 H2B . . 108.2 ?
C3' C2 H2C . . 112.7 ?
C1 C2 H2C . . 109.8 ?
C3 C2 H2C . . 134.6 ?
H2A C2 H2C . . 76.3 ?
C3' C2 H2D . . 106.3 ?
C1 C2 H2D . . 109.6 ?
C3 C2 H2D . . 78.4 ?
H2B C2 H2D . . 133.7 ?
H2C C2 H2D . . 107.8 ?
C4 C3 C2 . . 114.6(6) ?
C4 C3 H3A . . 108.6 ?
C2 C3 H3A . . 108.6 ?
C4 C3 H3B . . 108.6 ?
C2 C3 H3B . . 108.6 ?
H3A C3 H3B . . 107.6 ?
C3 C4 C5 . . 112.3(7) ?
C3 C4 H4A . . 109.2 ?
C5 C4 H4A . . 109.2 ?
C3 C4 H4B . . 109.2 ?
C5 C4 H4B . . 109.2 ?
H4A C4 H4B . . 107.9 ?
C5 C4' C3' . . 108.2(12) ?
C5 C4' H4'1 . . 110.1 ?
C3' C4' H4'1 . . 110.1 ?
C5 C4' H4'2 . . 110.1 ?
C3' C4' H4'2 . . 110.1 ?
H4'1 C4' H4'2 . . 108.4 ?
C2 C3' C4' . . 104.1(12) ?
C2 C3' H3'1 . . 110.9 ?
C4' C3' H3'1 . . 110.9 ?
C2 C3' H3'2 . . 110.9 ?
C4' C3' H3'2 . . 110.9 ?
H3'1 C3' H3'2 . . 109.0 ?
C6 C5 C4 . . 111.3(4) ?
C6 C5 C4' . . 110.0(8) ?
C6 C5 H5A . . 109.4 ?
C4 C5 H5A . . 109.4 ?
C4' C5 H5A . . 133.0 ?
C6 C5 H5B . . 109.4 ?
C4 C5 H5B . . 109.4 ?
H5A C5 H5B . . 108.0 ?
C6 C5 H5C . . 109.9 ?
C4' C5 H5C . . 110.8 ?
H5B C5 H5C . . 130.8 ?
C6 C5 H5D . . 108.9 ?
C4 C5 H5D . . 131.5 ?
C4' C5 H5D . . 109.0 ?
H5C C5 H5D . . 108.1 ?
C1 C6 C7 . . 111.5(3) ?
C1 C6 C5 . . 120.8(3) ?
C7 C6 C5 . . 127.6(3) ?
C8 C7 C6 . . 112.3(3) ?
C8 C7 C9 . . 120.4(3) ?
C6 C7 C9 . . 127.2(3) ?
N1 C8 C7 . . 122.5(3) ?
N1 C8 S1 . . 125.5(2) ?
C7 C8 S1 . . 112.0(2) ?
O2 C9 O1 . . 121.9(3) ?
O2 C9 C7 . . 124.6(3) ?
O1 C9 C7 . . 113.5(3) ?
C11 C10 O1 . . 111.0(4) ?
C11 C10 H10A . . 109.4 ?
O1 C10 H10A . . 109.4 ?
C11 C10 H10B . . 109.4 ?
O1 C10 H10B . . 109.4 ?
H10A C10 H10B . . 108.0 ?
C10 C11 H11A . . 109.5 ?
C10 C11 H11B . . 109.5 ?
H11A C11 H11B . . 109.5 ?
C10 C11 H11C . . 109.5 ?
H11A C11 H11C . . 109.5 ?
H11B C11 H11C . . 109.5 ?
N2 C12 N1 . . 114.3(3) ?
N2 C12 S2 . . 124.0(3) ?
N1 C12 S2 . . 121.7(3) ?
C14 C13 N2 . . 112.5(4) ?
C14 C13 H13A . . 109.1 ?
N2 C13 H13A . . 109.1 ?
C14 C13 H13B . . 109.1 ?
N2 C13 H13B . . 109.1 ?
H13A C13 H13B . . 107.8 ?
C13 C14 C15' . . 116.0(11) ?
C13 C14 C15 . . 108.2(6) ?
C13 C14 H14A . . 110.1 ?
C15' C14 H14A . . 131.1 ?
C15 C14 H14A . . 110.1 ?
C13 C14 H14B . . 110.1 ?
C15 C14 H14B . . 110.1 ?
H14A C14 H14B . . 108.4 ?
C13 C14 H14C . . 111.9 ?
C15' C14 H14C . . 112.0 ?
H14B C14 H14C . . 130.0 ?
C13 C14 H14D . . 111.0 ?
C15' C14 H14D . . 95.9 ?
C15 C14 H14D . . 131.3 ?
H14C C14 H14D . . 108.9 ?
C16 C15 C14 . . 117.9(11) ?
C16 C15 H15A . . 107.8 ?
C14 C15 H15A . . 107.8 ?
C16 C15 H15B . . 107.8 ?
C14 C15 H15B . . 107.8 ?
H15A C15 H15B . . 107.2 ?
C16' C15' C14 . . 114.7(19) ?
C16' C15' H15C . . 108.6 ?
C14 C15' H15C . . 108.6 ?
C16' C15' H15D . . 108.6 ?
C14 C15' H15D . . 108.6 ?
H15C C15' H15D . . 107.6 ?
C15' C16' H16D . . 109.5 ?
C15' C16' H16E . . 109.5 ?
H16D C16' H16E . . 109.5 ?
C15' C16' H16F . . 109.5 ?
H16D C16' H16F . . 109.5 ?
H16E C16' H16F . . 109.5 ?
N2 C17 C18 . . 111.4(4) ?
N2 C17 H17A . . 109.3 ?
C18 C17 H17A . . 109.3 ?
N2 C17 H17B . . 109.3 ?
C18 C17 H17B . . 109.3 ?
H17A C17 H17B . . 108.0 ?
C19 C18 C17 . . 113.1(4) ?
C19 C18 H18A . . 108.9 ?
C17 C18 H18A . . 108.9 ?
C19 C18 H18B . . 108.9 ?
C17 C18 H18B . . 109.0 ?
H18A C18 H18B . . 107.8 ?
C18 C19 C20 . . 112.1(4) ?
C18 C19 H19A . . 109.2 ?
C20 C19 H19A . . 109.2 ?
C18 C19 H19B . . 109.2 ?
C20 C19 H19B . . 109.2 ?
H19A C19 H19B . . 107.9 ?
C19 C20 H20A . . 109.5 ?
C19 C20 H20B . . 109.5 ?
H20A C20 H20B . . 109.5 ?
C19 C20 H20C . . 109.5 ?
H20A C20 H20C . . 109.5 ?
H20B C20 H20C . . 109.5 ?
C12 N1 C8 . . 130.4(3) ?
C12 N1 H1A . . 121(3) ?
C8 N1 H1A . . 109(3) ?
C12 N2 C17 . . 123.9(3) ?
C12 N2 C13 . . 120.2(4) ?
C17 N2 C13 . . 114.9(3) ?
C9 O1 C10 . . 117.8(3) ?
C8 S1 C1 . . 90.86(16) ?

loop_
_geom_bond_atom_site_label_1
_geom_bond_atom_site_label_2
_geom_bond_site_symmetry_2
_geom_bond_distance
_geom_bond_publ_flag
C1 C6 . 1.352(4) ?
C1 C2 . 1.498(5) ?
C1 S1 . 1.732(4) ?
C2 C3' . 1.488(15) ?
C2 C3 . 1.520(8) ?
C2 H2A . 0.9700 ?
C2 H2B . 0.9700 ?
C2 H2C . 0.9700 ?
C2 H2D . 0.9700 ?
C3 C4 . 1.452(11) ?
C3 H3A . 0.9700 ?
C3 H3B . 0.9700 ?
C4 C5 . 1.534(7) ?
C4 H4A . 0.9700 ?
C4 H4B . 0.9700 ?
C4' C5 . 1.552(14) ?
C4' C3' . 1.63(2) ?
C4' H4'1 . 0.9700 ?
C4' H4'2 . 0.9700 ?
C3' H3'1 . 0.9700 ?
C3' H3'2 . 0.9700 ?
C5 C6 . 1.505(5) ?
C5 H5A . 0.9700 ?
C5 H5B . 0.9700 ?
C5 H5C . 0.9700 ?
C5 H5D . 0.9700 ?
C6 C7 . 1.435(4) ?
C7 C8 . 1.385(4) ?
C7 C9 . 1.460(4) ?
C8 N1 . 1.380(4) ?
C8 S1 . 1.715(3) ?
C9 O2 . 1.219(4) ?
C9 O1 . 1.333(4) ?
C10 C11 . 1.449(6) ?
C10 O1 . 1.458(4) ?
C10 H10A . 0.9700 ?
C10 H10B . 0.9700 ?
C11 H11A . 0.9600 ?
C11 H11B . 0.9600 ?
C11 H11C . 0.9600 ?
C12 N2 . 1.353(5) ?
C12 N1 . 1.362(4) ?
C12 S2 . 1.672(4) ?
C13 C14 . 1.457(6) ?
C13 N2 . 1.502(5) ?
C13 H13A . 0.9700 ?
C13 H13B . 0.9700 ?
C14 C15' . 1.522(16) ?
C14 C15 . 1.597(9) ?
C14 H14A . 0.9700 ?
C14 H14B . 0.9700 ?
C14 H14C . 0.9700 ?
C14 H14D . 0.9700 ?
C15 C16 . 1.274(11) ?
C15 H15A . 0.9700 ?
C15 H15B . 0.9700 ?
C16 H16A . 0.9600 ?
C16 H16B . 0.9600 ?
C16 H16C . 0.9600 ?
C15' C16' . 1.454(19) ?
C15' H15C . 0.9700 ?
C15' H15D . 0.9700 ?
C16' H16D . 0.9600 ?
C16' H16E . 0.9600 ?
C16' H16F . 0.9600 ?
C17 N2 . 1.461(5) ?
C17 C18 . 1.532(6) ?
C17 H17A . 0.9700 ?
C17 H17B . 0.9700 ?
C18 C19 . 1.480(6) ?
C18 H18A . 0.9700 ?
C18 H18B . 0.9700 ?
C19 C20 . 1.524(6) ?
C19 H19A . 0.9700 ?
C19 H19B . 0.9700 ?
C20 H20A . 0.9600 ?
C20 H20B . 0.9600 ?
C20 H20C . 0.9600 ?
N1 H1A . 0.86(3) ?

loop_
_geom_hbond_atom_site_label_D
_geom_hbond_atom_site_label_H
_geom_hbond_atom_site_label_A
_geom_hbond_site_symmetry_A
_geom_hbond_distance_DH
_geom_hbond_distance_HA
_geom_hbond_distance_DA
_geom_hbond_angle_DHA
_geom_hbond_publ_flag
N1 H1A O2 . 0.86(3) 1.89(2) 2.643(4) 145(3) y

loop_
_geom_torsion_atom_site_label_1
_geom_torsion_atom_site_label_2
_geom_torsion_atom_site_label_3
_geom_torsion_atom_site_label_4
_geom_torsion_site_symmetry_1
_geom_torsion_site_symmetry_2
_geom_torsion_site_symmetry_3
_geom_torsion_site_symmetry_4
_geom_torsion
_geom_torsion_publ_flag
C6 C1 C2 C3' . . . . 23.4(10) ?
S1 C1 C2 C3' . . . . -155.7(8) ?
C6 C1 C2 C3 . . . . -9.1(7) ?
S1 C1 C2 C3 . . . . 171.9(5) ?
C3' C2 C3 C4 . . . . -57.1(15) ?
C1 C2 C3 C4 . . . . 39.8(10) ?
C2 C3 C4 C5 . . . . -59.9(11) ?
C1 C2 C3' C4' . . . . -54.3(15) ?
C3 C2 C3' C4' . . . . 40.2(10) ?
C5 C4' C3' C2 . . . . 71.5(17) ?
C3 C4 C5 C6 . . . . 45.6(9) ?
C3 C4 C5 C4' . . . . -48.1(16) ?
C3' C4' C5 C6 . . . . -50.6(14) ?
C3' C4' C5 C4 . . . . 47.6(13) ?
C2 C1 C6 C7 . . . . -179.1(4) ?
S1 C1 C6 C7 . . . . 0.0(4) ?
C2 C1 C6 C5 . . . . -1.7(6) ?
S1 C1 C6 C5 . . . . 177.4(3) ?
C4 C5 C6 C1 . . . . -15.9(6) ?
C4' C5 C6 C1 . . . . 17.0(8) ?
C4 C5 C6 C7 . . . . 161.0(5) ?
C4' C5 C6 C7 . . . . -166.1(7) ?
C1 C6 C7 C8 . . . . 0.8(4) ?
C5 C6 C7 C8 . . . . -176.3(3) ?
C1 C6 C7 C9 . . . . -178.1(3) ?
C5 C6 C7 C9 . . . . 4.8(6) ?
C6 C7 C8 N1 . . . . 177.3(3) ?
C9 C7 C8 N1 . . . . -3.7(5) ?
C6 C7 C8 S1 . . . . -1.3(4) ?
C9 C7 C8 S1 . . . . 177.7(3) ?
C8 C7 C9 O2 . . . . 1.8(6) ?
C6 C7 C9 O2 . . . . -179.4(4) ?
C8 C7 C9 O1 . . . . -178.1(3) ?
C6 C7 C9 O1 . . . . 0.8(5) ?
N2 C13 C14 C15' . . . . -145.7(11) ?
N2 C13 C14 C15 . . . . 171.8(5) ?
C13 C14 C15 C16 . . . . 76.9(14) ?
C15' C14 C15 C16 . . . . -32.1(19) ?
C13 C14 C15' C16' . . . . -106(3) ?
C15 C14 C15' C16' . . . . -19(2) ?
N2 C17 C18 C19 . . . . 177.6(4) ?
C17 C18 C19 C20 . . . . 172.7(4) ?
N2 C12 N1 C8 . . . . 171.8(3) ?
S2 C12 N1 C8 . . . . -7.6(5) ?
C7 C8 N1 C12 . . . . -172.7(3) ?
S1 C8 N1 C12 . . . . 5.7(5) ?
N1 C12 N2 C17 . . . . -7.3(5) ?
S2 C12 N2 C17 . . . . 172.2(3) ?
N1 C12 N2 C13 . . . . -175.5(3) ?
S2 C12 N2 C13 . . . . 3.9(5) ?
C18 C17 N2 C12 . . . . -81.1(5) ?
C18 C17 N2 C13 . . . . 87.7(4) ?
C14 C13 N2 C12 . . . . -92.5(5) ?
C14 C13 N2 C17 . . . . 98.3(5) ?
O2 C9 O1 C10 . . . . -0.9(6) ?
C7 C9 O1 C10 . . . . 178.9(3) ?
C11 C10 O1 C9 . . . . -92.2(5) ?
N1 C8 S1 C1 . . . . -177.4(3) ?
C7 C8 S1 C1 . . . . 1.1(3) ?
C6 C1 S1 C8 . . . . -0.7(3) ?
C2 C1 S1 C8 . . . . 178.5(3) ?
